data_7251231
loop_
_publ_author_name
'Zhao, Tian-Yi'
'Gao, Qian'
'Gao, Shu-Man'
'Chen, Zhen'
'Zhang, Wen-Jing'
'Fan, Wen-Jie'
'Liu, Hailong'
'Guo, Chunsheng'
'Zhang, Dong-Mei'
'Zhang, Xia'

_publ_section_title
;
 Synthesis, Structures and Cr 2 O 7 2-Fluorescent Sensing Properties of
 Novel Zn(&#x2161;)/Cd(&#x2161;) Metal-Organic Frameworks with Diverse
 N/O-Donor Ligands
;
_journal_name_full CrystEngComm
_journal_paper_doi 10.1039/D5CE00896D
_journal_year 2025
_chemical_formula_moiety 'C17 H9 Cd2 O13'
_chemical_formula_sum 'C17 H9 Cd2 O13'
_chemical_formula_weight 646.04
_space_group_crystal_system triclinic
_space_group_IT_number 2
_space_group_name_Hall '-P 1'
_space_group_name_H-M_alt 'P -1'
_atom_sites_solution_hydrogens mixed
_atom_sites_solution_primary dual
_audit_creation_date 2021-11-10
_audit_creation_method
;
Olex2 1.2
(compiled 2018.05.29 svn.r3508 for OlexSys, GUI svn.r5506)
;
_audit_update_record
;
2021-11-15 deposited with the CCDC.	2025-10-30 downloaded from the CCDC.
;
_cell_angle_alpha 65.462(2)
_cell_angle_beta 87.164(2)
_cell_angle_gamma 73.987(2)
_cell_formula_units_Z 2
_cell_length_a 10.0673(5)
_cell_length_b 12.1755(6)
_cell_length_c 12.6195(6)
_cell_measurement_reflns_used 3417
_cell_measurement_temperature 150
_cell_measurement_theta_max 26.194
_cell_measurement_theta_min 2.420
_cell_volume 1348.78(12)
_computing_cell_refinement 'SAINT V8.40A (?, 2016)'
_computing_data_reduction 'SAINT V8.40A (?, 2016)'
_computing_molecular_graphics 'Olex2 (Dolomanov et al., 2009)'
_computing_publication_material 'Olex2 (Dolomanov et al., 2009)'
_computing_structure_refinement 'ShelXL (Sheldrick, 2015)'
_computing_structure_solution 'ShelXT (Sheldrick, 2015)'
_diffrn_ambient_temperature 150
_diffrn_measured_fraction_theta_full 0.980
_diffrn_measured_fraction_theta_max 0.978
_diffrn_measurement_device_type 'Bruker D8 VENTURE'
_diffrn_measurement_method '\f and \w scans'
_diffrn_radiation_type MoK\a
_diffrn_radiation_wavelength 0.71073
_diffrn_reflns_av_R_equivalents 0.0756
_diffrn_reflns_av_unetI/netI 0.1063
_diffrn_reflns_Laue_measured_fraction_full 0.980
_diffrn_reflns_Laue_measured_fraction_max 0.978
_diffrn_reflns_limit_h_max 12
_diffrn_reflns_limit_h_min -12
_diffrn_reflns_limit_k_max 15
_diffrn_reflns_limit_k_min -15
_diffrn_reflns_limit_l_max 14
_diffrn_reflns_limit_l_min -15
_diffrn_reflns_number 14546
_diffrn_reflns_point_group_measured_fraction_full 0.980
_diffrn_reflns_point_group_measured_fraction_max 0.978
_diffrn_reflns_theta_full 25.242
_diffrn_reflns_theta_max 26.332
_diffrn_reflns_theta_min 1.916
_diffrn_standards_number 0
_exptl_absorpt_coefficient_mu 1.629
_exptl_absorpt_correction_T_max 0.7454
_exptl_absorpt_correction_T_min 0.6698
_exptl_absorpt_correction_type multi-scan
_exptl_absorpt_process_details
'SADABS-2016/2 (Bruker,2016/2) was used for absorption correction. wR2(int) was 0.1173 before and 0.0644 after correction. The Ratio of minimum to maximum transmission is 0.8986. The \l/2 correction factor is Not present.'
_exptl_crystal_colour colourless
_exptl_crystal_colour_primary colourless
_exptl_crystal_density_diffrn 1.591
_exptl_crystal_description block
_exptl_crystal_F_000 622
_exptl_crystal_size_max 0.15
_exptl_crystal_size_mid 0.08
_exptl_crystal_size_min 0.03
_platon_squeeze_details
;
TITL zghy1_0m_a.res in P-1
CELL   10.0673   12.1755   12.6195     65.46     87.16     73.99
SPGR P-1
# Solvent Accessible Volume =       494
# Electrons Found in S.A.V. =       298
# Note: Atoms in Void are Labelled as Cxxx and Qxxx for all Others
C101 0.849 0.855 0.184 !      11.18 eA-3
C102 0.743 0.078 0.201 !       9.62 eA-3
C103 0.787 0.061 0.422 !       6.18 eA-3
Q104 0.064 0.147 0.410 !       5.92 eA-3
C105 0.472 0.052 0.232 !       4.93 eA-3
C106 0.477 0.847 0.437 !       4.73 eA-3
C107 0.451 0.154 0.454 !       4.30 eA-3
C108 0.571 0.718 0.440 !       3.59 eA-3
C109 0.365 0.031 0.504 !       3.43 eA-3
Q110 0.533 0.655 0.467 !       3.20 eA-3
Q111 0.507 0.050 0.093 !       3.00 eA-3
Q112 0.497 0.047 0.153 !       2.86 eA-3
Q113 0.229 0.158 0.360 !       2.74 eA-3
C114 0.466 0.889 0.477 !       2.69 eA-3
C115 0.793 0.964 0.487 !       2.69 eA-3
Q116 0.895 0.098 0.377 !       2.48 eA-3
Q117 0.427 0.141 0.151 !       2.46 eA-3
Q118 0.587 0.159 0.427 !       2.39 eA-3
Q119 0.851 0.436 0.306 !       2.29 eA-3
Q120 0.812 0.156 0.375 !       2.25 eA-3
C121 0.707 0.984 0.418 !       2.20 eA-3
C122 0.502 1.002 0.028 !       2.18 eA-3
Q123 0.026 0.312 0.048 !       2.18 eA-3
Q124 0.732 0.124 0.444 !       2.15 eA-3
C125 0.709 0.029 0.487 !       2.15 eA-3
C126 0.542 0.798 0.390 !       2.14 eA-3
Q127 0.906 0.377 0.452 !       2.13 eA-3
Q128 0.521 0.283 0.483 !       2.11 eA-3
Q129 0.270 0.266 0.498 !       2.10 eA-3
C130 0.220 0.971 0.468 !       2.10 eA-3
Q131 0.418 0.251 0.385 !       2.06 eA-3
C132 0.344 0.137 0.485 !       2.00 eA-3
C133 0.521 0.097 0.441 !       1.99 eA-3
C134 0.472 0.982 0.472 !       1.99 eA-3
Q135 0.908 0.105 0.451 !       1.99 eA-3
Q136 0.074 0.221 0.041 !       1.97 eA-3
C137 0.398 0.967 0.470 !       1.95 eA-3
Q138 0.082 0.035 0.425 !       1.94 eA-3
C139 0.340 0.046 0.405 !       1.93 eA-3
C140 0.537 0.965 0.310 !       1.92 eA-3
C141 0.550 0.921 0.467 !       1.89 eA-3
C142 0.812 0.907 0.437 !       1.89 eA-3
C143 0.430 0.252 0.467 !       1.87 eA-3
Q144 0.400 0.346 0.473 !       1.82 eA-3
C145 0.511 0.869 0.282 !       1.79 eA-3
Q146 0.996 0.409 0.014 !       1.79 eA-3
C147 0.562 0.091 0.167 !       1.77 eA-3
C148 0.778 0.064 0.294 !       1.76 eA-3
C149 0.492 0.949 0.248 !       1.75 eA-3
C150 0.726 0.937 0.299 !       1.75 eA-3
Q151 0.920 0.192 0.366 !       1.74 eA-3
C152 0.320 0.125 0.425 !       1.74 eA-3
C153 0.412 0.983 0.316 !       1.73 eA-3
Q154 0.245 0.858 0.490 !       1.72 eA-3
C155 0.619 0.057 0.362 !       1.71 eA-3
Q156 0.898 0.974 0.219 !       1.70 eA-3
Q157 0.101 0.216 0.437 !       1.70 eA-3
C158 0.855 0.969 0.434 !       1.70 eA-3
Q159 0.678 0.033 0.085 !       1.70 eA-3
C160 0.563 0.860 0.361 !       1.69 eA-3
Q161 0.845 0.876 0.019 !       1.69 eA-3
Q162 0.078 0.144 0.343 !       1.68 eA-3
Q163 0.748 0.033 0.016 !       1.68 eA-3
C164 0.784 0.969 0.340 !       1.68 eA-3
Q165 0.498 0.844 0.217 !       1.68 eA-3
Q166 0.412 0.029 0.076 !       1.68 eA-3
C167 0.630 0.751 0.467 !       1.67 eA-3
C168 0.273 0.109 0.436 !       1.67 eA-3
Q169 0.247 0.017 0.390 !       1.66 eA-3
C170 0.701 1.001 0.202 !       1.65 eA-3
Q171 0.770 0.780 0.434 !       1.64 eA-3
Q172 0.875 0.782 0.036 !       1.64 eA-3
C173 0.810 0.974 0.254 !       1.64 eA-3
Q174 0.097 0.921 0.372 !       1.60 eA-3
Q175 0.845 0.935 0.108 !       1.60 eA-3
Q176 0.682 0.205 0.356 !       1.59 eA-3
Q177 0.780 0.794 0.164 !       1.59 eA-3
Q178 0.961 0.082 0.312 !       1.58 eA-3
Q179 0.240 0.185 0.279 !       1.58 eA-3
C180 0.827 0.962 0.169 !       1.58 eA-3
Q181 1.007 0.018 0.425 !       1.57 eA-3
Q182 0.508 0.207 0.368 !       1.57 eA-3
C183 0.364 0.031 0.360 !       1.57 eA-3
Q184 0.403 0.958 0.235 !       1.57 eA-3
Q185 0.104 0.922 0.331 !       1.56 eA-3
C186 0.502 0.988 0.371 !       1.55 eA-3
Q187 0.891 0.158 0.425 !       1.55 eA-3
Q188 0.875 0.269 0.054 !       1.55 eA-3
Q189 0.171 0.236 0.471 !       1.55 eA-3
Q190 0.217 0.185 0.434 !       1.54 eA-3
Q191 0.284 0.277 0.067 !       1.54 eA-3
C192 0.622 0.957 0.425 !       1.53 eA-3
Q193 0.047 0.905 0.408 !       1.53 eA-3
Q194 0.939 0.207 0.439 !       1.51 eA-3
Q195 0.297 0.054 0.313 !       1.51 eA-3
Q196 0.255 0.216 0.128 !       1.50 eA-3
Q197 0.472 0.161 0.078 !       1.50 eA-3
C198 0.472 0.939 0.188 !       1.50 eA-3
Q199 0.886 0.067 0.305 !       1.50 eA-3
;
_refine_diff_density_max 1.561
_refine_diff_density_min -2.573
_refine_diff_density_rms 0.270
_refine_ls_extinction_method none
_refine_ls_goodness_of_fit_ref 1.083
_refine_ls_hydrogen_treatment constr
_refine_ls_matrix_type full
_refine_ls_number_parameters 309
_refine_ls_number_reflns 5375
_refine_ls_number_restraints 24
_refine_ls_restrained_S_all 1.082
_refine_ls_R_factor_all 0.1103
_refine_ls_R_factor_gt 0.0657
_refine_ls_shift/su_max 0.000
_refine_ls_shift/su_mean 0.000
_refine_ls_structure_factor_coef Fsqd
_refine_ls_weighting_details 'w=1/[\s^2^(Fo^2^)+(0.1272P)^2^+1.9612P] where P=(Fo^2^+2Fc^2^)/3'
_refine_ls_weighting_scheme calc
_refine_ls_wR_factor_gt 0.1865
_refine_ls_wR_factor_ref 0.2321
_reflns_Friedel_coverage 0.000
_reflns_number_gt 3457
_reflns_number_total 5375
_reflns_threshold_expression 'I > 2\s(I)'
_cod_data_source_file d5ce00896d2.cif
_cod_data_source_block zghy1_0m_sq
_cod_database_code 7251231
_shelx_shelxl_version_number 2018/3
_shelx_space_group_comment
;
The symmetry employed for this shelxl refinement is uniquely defined
by the following loop, which should always be used as a source of
symmetry information in preference to the above space-group names.
They are only intended as comments.
;
_shelx_estimated_absorpt_t_max 0.953
_shelx_estimated_absorpt_t_min 0.792
_olex2_refinement_description
;
1. Fixed Uiso
 At 1.2 times of:
  All C(H) groups
 At 1.5 times of:
  All O(H,H) groups
2. Uiso/Uaniso restraints and constraints
Uanis(O13) \\sim Ueq, Uanis(O12) \\sim Ueq, Uanis(O11) \\sim Ueq, Uanis(O10)
\\sim Ueq: with sigma of 0.005 and sigma for terminal atoms of 0.01
3. Others
 Fixed Sof: O10(0.5) O11(0.5) O12(0.5) O13(0.5)
4.a Rotating group:
 O15(H15A,H15B), O14(H14A,H14B)
4.b Aromatic/amide H refined with riding coordinates:
 C12(H12), C11(H11), C14(H14), C6(H6), C8(H8)
;
_platon_squeeze_void_probe_radius 1.20
_olex2_submission_special_instructions 'No special instructions were received'

loop_
_space_group_symop_operation_xyz
'x, y, z'
'-x, -y, -z'

loop_
_atom_site_label
_atom_site_type_symbol
_atom_site_fract_x
_atom_site_fract_y
_atom_site_fract_z
_atom_site_U_iso_or_equiv
_atom_site_adp_type
_atom_site_occupancy
_atom_site_site_symmetry_order
_atom_site_calc_flag
_atom_site_refinement_flags_posn
_atom_site_refinement_flags_adp
_atom_site_refinement_flags_occupancy
_atom_site_disorder_assembly
_atom_site_disorder_group
Cd2 Cd -0.03005(6) 0.33845(7) 0.02751(6) 0.0195(2) Uani 1 1 d . . . . .
Cd1 Cd 0.12842(7) 0.50101(8) 0.69498(6) 0.0298(3) Uani 1 1 d . . . . .
O8 O 0.0556(7) 1.1446(7) 0.0238(6) 0.0311(17) Uani 1 1 d . . . . .
O2 O 0.1259(6) 0.4150(7) 0.0620(6) 0.0233(16) Uani 1 1 d . . . . .
O4 O 0.0497(6) 0.5856(7) 0.1711(6) 0.0244(16) Uani 1 1 d . . . . .
O5 O 0.3220(6) 0.5578(6) 0.3254(5) 0.0207(15) Uani 1 1 d . . . . .
O9 O 0.0590(7) 1.1405(7) 0.1989(6) 0.0293(17) Uani 1 1 d . . . . .
O7 O 0.7580(6) 0.3315(7) 0.0770(6) 0.0257(16) Uani 1 1 d . . . . .
O6 O 0.8040(7) 0.4217(7) 0.1865(6) 0.0286(17) Uani 1 1 d . . . . .
O1 O 0.3063(7) 0.2687(7) 0.0435(6) 0.0307(17) Uani 1 1 d . . . . .
O3 O 0.1049(7) 0.3966(7) 0.3181(6) 0.0298(18) Uani 1 1 d . . . . .
O15 O 0.2838(8) 0.3182(7) 0.8110(7) 0.0368(19) Uani 1 1 d . . . . .
H15A H 0.366974 0.308659 0.779119 0.055 Uiso 1 1 d GR . . . .
H15B H 0.259009 0.249850 0.815614 0.055 Uiso 1 1 d GR . . . .
C17 C 0.0849(10) 1.0857(11) 0.1341(9) 0.026(2) Uani 1 1 d . . . . .
C12 C 0.2019(10) 0.8870(10) 0.1093(9) 0.027(2) Uani 1 1 d . . . . .
H12 H 0.193901 0.934571 0.027034 0.032 Uiso 1 1 calc R . . . .
C5 C 0.3747(10) 0.5013(9) 0.2520(8) 0.018(2) Uani 1 1 d . . . . .
O14 O 0.0765(9) 0.3725(10) 0.6223(9) 0.055(3) Uani 1 1 d . . . . .
H14A H 0.111865 0.292954 0.671058 0.082 Uiso 1 1 d GR . . . .
H14B H 0.118889 0.379103 0.557836 0.082 Uiso 1 1 d GR . . . .
C1 C 0.2547(9) 0.3531(10) 0.0779(8) 0.021(2) Uani 1 1 d . . . . .
C10 C 0.2679(9) 0.6887(9) 0.2741(8) 0.017(2) Uani 1 1 d . . . . .
C7 C 0.5723(9) 0.4089(9) 0.1703(8) 0.018(2) Uani 1 1 d . . . . .
C11 C 0.2628(11) 0.7603(10) 0.1548(9) 0.028(2) Uani 1 1 d . . . . .
H11 H 0.301693 0.721154 0.104731 0.034 Uiso 1 1 calc R . . . .
C3 C 0.2888(9) 0.4561(10) 0.2044(8) 0.021(2) Uani 1 1 d . . . . .
C2 C 0.3448(9) 0.3932(8) 0.1376(8) 0.0157(19) Uani 1 1 d . . . . .
C9 C 0.7224(9) 0.3847(9) 0.1457(8) 0.020(2) Uani 1 1 d . . . . .
C13 C 0.1504(10) 0.9490(10) 0.1828(8) 0.026(2) Uani 1 1 d . . . . .
C14 C 0.1550(10) 0.8723(11) 0.3023(9) 0.030(3) Uani 1 1 d . . . . .
H14 H 0.115674 0.910862 0.352712 0.036 Uiso 1 1 calc R . . . .
C15 C 0.2135(9) 0.7440(9) 0.3506(9) 0.022(2) Uani 1 1 d . . . . .
C6 C 0.4844(10) 0.3669(10) 0.1214(8) 0.025(2) Uani 1 1 d . . . . .
H6 H 0.521684 0.320278 0.077003 0.031 Uiso 1 1 calc R . . . .
C4 C 0.1380(10) 0.4785(11) 0.2336(9) 0.026(2) Uani 1 1 d . . . . .
C8 C 0.5148(10) 0.4762(10) 0.2360(9) 0.026(2) Uani 1 1 d . . . . .
H8 H 0.572375 0.504946 0.269981 0.031 Uiso 1 1 calc R . . . .
C16 C 0.2087(12) 0.6678(11) 0.4789(10) 0.037(3) Uani 1 1 d . . . . .
O10 O 0.2769(18) 0.7083(17) 0.5396(14) 0.045(4) Uani 0.5 1 d . U P A 2
O11 O 0.0859(19) 0.6976(18) 0.5210(16) 0.055(5) Uani 0.5 1 d . U P A 1
O12 O 0.1584(16) 0.5925(17) 0.5139(14) 0.037(4) Uani 0.5 1 d . U P A 2
O13 O 0.2883(18) 0.5724(18) 0.5381(16) 0.053(5) Uani 0.5 1 d . U P A 1

loop_
_atom_site_aniso_label
_atom_site_aniso_U_11
_atom_site_aniso_U_22
_atom_site_aniso_U_33
_atom_site_aniso_U_23
_atom_site_aniso_U_13
_atom_site_aniso_U_12
Cd2 0.0143(4) 0.0269(5) 0.0196(4) -0.0107(3) 0.0038(3) -0.0083(3)
Cd1 0.0177(4) 0.0522(6) 0.0202(4) -0.0161(4) 0.0045(3) -0.0100(4)
O8 0.035(4) 0.037(5) 0.024(4) -0.013(3) 0.001(3) -0.013(3)
O2 0.017(3) 0.031(4) 0.022(4) -0.010(3) 0.000(3) -0.007(3)
O4 0.018(3) 0.033(4) 0.022(4) -0.012(3) 0.001(3) -0.006(3)
O5 0.019(3) 0.028(4) 0.012(3) -0.008(3) 0.001(2) -0.003(3)
O9 0.036(4) 0.024(4) 0.021(4) -0.007(3) 0.002(3) 0.001(3)
O7 0.014(3) 0.026(4) 0.035(4) -0.015(3) 0.007(3) 0.000(3)
O6 0.020(3) 0.043(5) 0.031(4) -0.021(4) 0.008(3) -0.014(3)
O1 0.027(4) 0.040(5) 0.034(4) -0.023(4) 0.000(3) -0.011(3)
O3 0.022(4) 0.041(5) 0.021(4) -0.005(3) 0.009(3) -0.015(3)
O15 0.032(4) 0.034(5) 0.043(5) -0.014(4) 0.001(3) -0.009(4)
C17 0.021(5) 0.049(7) 0.020(5) -0.021(5) 0.008(4) -0.019(5)
C12 0.036(6) 0.025(6) 0.016(5) -0.008(4) 0.008(4) -0.006(5)
C5 0.028(5) 0.015(5) 0.012(5) -0.003(4) 0.006(4) -0.012(4)
O14 0.040(5) 0.082(8) 0.053(6) -0.037(5) 0.019(4) -0.024(5)
C1 0.019(5) 0.038(6) 0.017(5) -0.019(5) 0.003(4) -0.011(4)
C10 0.014(4) 0.020(5) 0.017(5) -0.011(4) 0.004(3) -0.001(4)
C7 0.024(5) 0.013(5) 0.013(5) -0.002(4) 0.004(4) -0.006(4)
C11 0.042(6) 0.019(6) 0.027(6) -0.013(5) 0.016(5) -0.008(5)
C3 0.013(4) 0.031(6) 0.015(5) -0.006(4) 0.000(3) -0.007(4)
C2 0.018(4) 0.006(4) 0.020(5) -0.001(4) 0.000(4) -0.005(4)
C9 0.017(5) 0.019(5) 0.022(5) -0.005(4) 0.003(4) -0.006(4)
C13 0.028(5) 0.027(6) 0.018(5) -0.007(4) -0.004(4) -0.006(5)
C14 0.021(5) 0.045(7) 0.023(5) -0.013(5) 0.006(4) -0.010(5)
C15 0.017(5) 0.012(5) 0.029(5) -0.003(4) -0.004(4) 0.000(4)
C6 0.026(5) 0.036(6) 0.016(5) -0.011(5) 0.000(4) -0.012(5)
C4 0.016(5) 0.041(7) 0.030(6) -0.024(5) 0.003(4) -0.006(5)
C8 0.019(5) 0.039(7) 0.023(5) -0.014(5) 0.011(4) -0.012(5)
C16 0.036(6) 0.025(7) 0.036(7) -0.010(5) -0.001(5) 0.010(5)
O10 0.053(8) 0.051(8) 0.030(7) -0.012(6) -0.004(6) -0.019(6)
O11 0.055(6) 0.051(6) 0.052(6) -0.020(5) 0.010(4) -0.007(5)
O12 0.040(5) 0.041(6) 0.033(5) -0.017(4) 0.008(4) -0.013(4)
O13 0.051(6) 0.053(6) 0.044(6) -0.017(4) 0.005(4) -0.005(4)

loop_
_atom_type_symbol
_atom_type_description
_atom_type_scat_dispersion_real
_atom_type_scat_dispersion_imag
_atom_type_scat_source
C C 0.0033 0.0016 'International Tables Vol C Tables 4.2.6.8 and 6.1.1.4'
H H 0.0000 0.0000 'International Tables Vol C Tables 4.2.6.8 and 6.1.1.4'
Cd Cd -0.8075 1.2024 'International Tables Vol C Tables 4.2.6.8 and 6.1.1.4'
O O 0.0106 0.0060 'International Tables Vol C Tables 4.2.6.8 and 6.1.1.4'

loop_
_geom_angle_atom_site_label_1
_geom_angle_atom_site_label_2
_geom_angle_atom_site_label_3
_geom_angle
_geom_angle_site_symmetry_1
_geom_angle_site_symmetry_3
_geom_angle_publ_flag
O8 Cd2 O2 156.0(2) 1_545 2_565 ?
O8 Cd2 O9 55.0(2) 1_545 1_545 ?
O8 Cd2 C17 28.0(3) 1_545 1_545 ?
O2 Cd2 O8 114.8(3) . 1_545 ?
O2 Cd2 O2 71.2(2) . 2_565 ?
O2 Cd2 O4 103.9(2) . 2_565 ?
O2 Cd2 O9 91.3(3) . 1_545 ?
O2 Cd2 O7 137.0(3) . 1_455 ?
O2 Cd2 C17 174.6(2) 2_565 1_545 ?
O2 Cd2 C17 103.8(3) . 1_545 ?
O4 Cd2 O8 85.1(3) 2_565 1_545 ?
O4 Cd2 O2 70.9(2) 2_565 2_565 ?
O4 Cd2 O9 139.9(3) 2_565 1_545 ?
O4 Cd2 C17 113.0(3) 2_565 1_545 ?
O9 Cd2 O2 148.7(2) 1_545 2_565 ?
O9 Cd2 C17 27.0(3) 1_545 1_545 ?
O7 Cd2 O8 100.0(3) 1_455 1_545 ?
O7 Cd2 O2 87.4(2) 1_455 2_565 ?
O7 Cd2 O4 103.5(2) 1_455 2_565 ?
O7 Cd2 O9 88.5(2) 1_455 1_545 ?
O7 Cd2 C17 95.1(3) 1_455 1_545 ?
O6 Cd1 O4 94.1(2) 2_666 2_566 ?
O6 Cd1 O3 95.6(3) 2_666 2_566 ?
O6 Cd1 O14 164.0(3) 2_666 . ?
O6 Cd1 O11 94.8(5) 2_666 . ?
O6 Cd1 O13 96.5(5) 2_666 . ?
O3 Cd1 O4 54.0(2) 2_566 2_566 ?
O3 Cd1 O11 73.3(5) 2_566 . ?
O3 Cd1 O13 124.0(4) 2_566 . ?
O15 Cd1 O4 85.4(2) . 2_566 ?
O15 Cd1 O6 84.4(3) . 2_666 ?
O15 Cd1 O3 139.4(3) . 2_566 ?
O15 Cd1 O14 81.6(3) . . ?
O15 Cd1 O11 147.3(5) . . ?
O15 Cd1 O13 96.1(5) . . ?
O14 Cd1 O4 77.0(3) . 2_566 ?
O14 Cd1 O3 89.9(3) . 2_566 ?
O14 Cd1 O11 101.2(6) . . ?
O14 Cd1 O13 92.7(5) . . ?
O11 Cd1 O4 127.2(5) . 2_566 ?
O11 Cd1 O13 51.3(6) . . ?
O12 Cd1 O15 120.0(5) . . ?
O12 Cd1 O14 78.1(5) . . ?
O13 Cd1 O4 169.3(5) . 2_566 ?
C17 O8 Cd2 94.4(7) . 1_565 ?
Cd2 O2 Cd2 108.8(2) . 2_565 ?
C1 O2 Cd2 120.3(6) . . ?
C1 O2 Cd2 125.1(6) . 2_565 ?
Cd2 O4 Cd1 124.8(3) 2_565 2_566 ?
C4 O4 Cd2 120.8(6) . 2_565 ?
C4 O4 Cd1 85.8(6) . 2_566 ?
C5 O5 C10 116.9(7) . . ?
C17 O9 Cd2 88.9(6) . 1_565 ?
C9 O7 Cd2 109.0(6) . 1_655 ?
C9 O6 Cd1 155.4(6) . 2_666 ?
C4 O3 Cd1 98.0(6) . 2_566 ?
Cd1 O15 H15A 111.2 . . ?
Cd1 O15 H15B 111.8 . . ?
H15A O15 H15B 102.3 . . ?
O8 C17 Cd2 57.6(6) . 1_565 ?
O8 C17 C13 118.1(9) . . ?
O9 C17 Cd2 64.1(6) . 1_565 ?
O9 C17 O8 121.7(11) . . ?
O9 C17 C13 120.2(9) . . ?
C13 C17 Cd2 175.5(7) . 1_565 ?
C11 C12 H12 119.4 . . ?
C11 C12 C13 121.1(9) . . ?
C13 C12 H12 119.4 . . ?
O5 C5 C3 119.8(8) . . ?
O5 C5 C8 119.6(9) . . ?
C8 C5 C3 120.2(9) . . ?
Cd1 O14 H14A 109.8 . . ?
Cd1 O14 H14B 110.2 . . ?
H14A O14 H14B 103.8 . . ?
O2 C1 C2 114.8(9) . . ?
O1 C1 O2 124.5(9) . . ?
O1 C1 C2 120.6(8) . . ?
O5 C10 C15 115.8(8) . . ?
C11 C10 O5 122.8(8) . . ?
C11 C10 C15 121.4(9) . . ?
C6 C7 C9 119.0(9) . . ?
C8 C7 C9 122.4(9) . . ?
C8 C7 C6 118.6(9) . . ?
C12 C11 C10 120.0(10) . . ?
C12 C11 H11 120.0 . . ?
C10 C11 H11 120.0 . . ?
C5 C3 C4 117.2(9) . . ?
C2 C3 C5 119.1(8) . . ?
C2 C3 C4 123.7(9) . . ?
C3 C2 C1 120.5(8) . . ?
C3 C2 C6 121.3(9) . . ?
C6 C2 C1 118.2(9) . . ?
O7 C9 C7 115.6(8) . . ?
O6 C9 O7 123.2(8) . . ?
O6 C9 C7 121.0(9) . . ?
C12 C13 C17 121.3(9) . . ?
C14 C13 C17 121.9(10) . . ?
C14 C13 C12 116.6(10) . . ?
C13 C14 H14 118.3 . . ?
C15 C14 C13 123.5(11) . . ?
C15 C14 H14 118.3 . . ?
C10 C15 C16 122.5(9) . . ?
C14 C15 C10 117.3(9) . . ?
C14 C15 C16 120.1(10) . . ?
C7 C6 H6 119.8 . . ?
C2 C6 C7 120.3(10) . . ?
C2 C6 H6 119.8 . . ?
O4 C4 C3 118.9(9) . . ?
O3 C4 O4 122.2(9) . . ?
O3 C4 C3 118.8(9) . . ?
C5 C8 C7 120.4(10) . . ?
C5 C8 H8 119.8 . . ?
C7 C8 H8 119.8 . . ?
O10 C16 C15 108.7(12) . . ?
O11 C16 C15 114.5(11) . . ?
O12 C16 C15 123.5(15) . . ?
O12 C16 O10 127.7(16) . . ?
O13 C16 C15 126.8(13) . . ?
O13 C16 O11 116.8(16) . . ?
C16 O11 Cd1 95.4(11) . . ?
C16 O12 Cd1 123.3(14) . . ?
C16 O13 Cd1 96.2(12) . . ?

loop_
_geom_bond_atom_site_label_1
_geom_bond_atom_site_label_2
_geom_bond_distance
_geom_bond_site_symmetry_2
_geom_bond_publ_flag
Cd2 O8 2.299(8) 1_545 ?
Cd2 O2 2.176(7) . ?
Cd2 O2 2.629(7) 2_565 ?
Cd2 O4 2.280(7) 2_565 ?
Cd2 O9 2.442(7) 1_545 ?
Cd2 O7 2.208(6) 1_455 ?
Cd2 C17 2.715(12) 1_545 ?
Cd1 O4 2.539(7) 2_566 ?
Cd1 O6 2.282(7) 2_666 ?
Cd1 O3 2.313(7) 2_566 ?
Cd1 O15 2.268(7) . ?
Cd1 O14 2.292(10) . ?
Cd1 O11 2.428(19) . ?
Cd1 O12 2.134(16) . ?
Cd1 O13 2.508(18) . ?
O8 C17 1.278(12) . ?
O2 C1 1.286(11) . ?
O4 C4 1.299(12) . ?
O5 C5 1.375(12) . ?
O5 C10 1.398(11) . ?
O9 C17 1.232(13) . ?
O7 C9 1.267(12) . ?
O6 C9 1.258(12) . ?
O1 C1 1.253(12) . ?
O3 C4 1.228(12) . ?
O15 H15A 0.9098 . ?
O15 H15B 0.9114 . ?
C17 C13 1.473(15) . ?
C12 H12 0.9500 . ?
C12 C11 1.365(14) . ?
C12 C13 1.420(15) . ?
C5 C3 1.415(14) . ?
C5 C8 1.381(13) . ?
O14 H14A 0.8833 . ?
O14 H14B 0.8835 . ?
C1 C2 1.498(13) . ?
C10 C11 1.386(13) . ?
C10 C15 1.403(14) . ?
C7 C9 1.501(12) . ?
C7 C6 1.412(14) . ?
C7 C8 1.396(14) . ?
C11 H11 0.9500 . ?
C3 C2 1.366(14) . ?
C3 C4 1.521(13) . ?
C2 C6 1.377(13) . ?
C13 C14 1.401(14) . ?
C14 H14 0.9500 . ?
C14 C15 1.377(14) . ?
C15 C16 1.501(15) . ?
C6 H6 0.9500 . ?
C8 H8 0.9500 . ?
C16 O10 1.36(2) . ?
C16 O11 1.34(2) . ?
C16 O12 1.091(19) . ?
C16 O13 1.17(2) . ?

loop_
_platon_squeeze_void_nr
_platon_squeeze_void_average_x
_platon_squeeze_void_average_y
_platon_squeeze_void_average_z
_platon_squeeze_void_volume
_platon_squeeze_void_count_electrons
_platon_squeeze_void_content
1 -0.075 0.000 0.487 497 299 ' '
